data_4071338
loop_
_publ_author_name
'Doherty, Simon'
'Knight, Julian G.'
'Smyth, Catherine H.'
'Harrington, Ross W.'
'Clegg, William'

_publ_section_title
;
 Biaryl-Like CATPHOS Diphosphines via Double Diels--Alder Cycloaddition
 between 1,4-Bis(diphenylphosphinoyl)buta-1,3-diyne and Anthracenes:
 Efficient Ligands for the Palladium-Catalyzed Amination of Aromatic
 Bromides and \a-Arylation of Ketones
;
_journal_issue 8
_journal_name_full Organometallics
_journal_page_first 1679
_journal_paper_doi 10.1021/om800118t
_journal_volume 27
_journal_year 2008
_chemical_absolute_configuration ad
_chemical_formula_moiety 'C56 H40 Cl2 P2 Pd, 2 C H2 Cl2'
_chemical_formula_sum 'C58 H44 Cl6 P2 Pd'
_chemical_formula_weight 1121.97
_chemical_name_systematic
;
 ?
;
_space_group_IT_number 4
_symmetry_cell_setting monoclinic
_symmetry_space_group_name_Hall 'P 2yb'
_symmetry_space_group_name_H-M 'P 1 21 1'
_atom_sites_solution_hydrogens geom
_atom_sites_solution_primary direct
_atom_sites_solution_secondary difmap
_audit_creation_method SHELXL-97
_cell_angle_alpha 90.00
_cell_angle_beta 102.862(1)
_cell_angle_gamma 90.00
_cell_formula_units_Z 2
_cell_length_a 14.0682(13)
_cell_length_b 12.4225(11)
_cell_length_c 14.9801(14)
_cell_measurement_reflns_used 9457
_cell_measurement_temperature 150(2)
_cell_measurement_theta_max 28.30
_cell_measurement_theta_min 2.15
_cell_volume 2552.3(4)
_computing_cell_refinement 'Bruker SAINT'
_computing_data_collection 'Bruker SMART'
_computing_data_reduction 'Bruker SAINT'
_computing_molecular_graphics 'Bruker SHELXTL'
_computing_publication_material 'Bruker SHELXTL and local programs'
_computing_structure_refinement 'Bruker SHELXTL'
_computing_structure_solution 'Bruker SHELXTL'
_diffrn_ambient_temperature 150(2)
_diffrn_measured_fraction_theta_full 0.971
_diffrn_measured_fraction_theta_max 0.971
_diffrn_measurement_device_type 'Bruker SMART 1K CCD diffractometer'
_diffrn_measurement_method 'thin-slice \w scans'
_diffrn_radiation_monochromator graphite
_diffrn_radiation_source 'sealed tube'
_diffrn_radiation_type MoK\a
_diffrn_radiation_wavelength 0.71073
_diffrn_reflns_av_R_equivalents 0.0201
_diffrn_reflns_av_sigmaI/netI 0.0270
_diffrn_reflns_limit_h_max 18
_diffrn_reflns_limit_h_min -18
_diffrn_reflns_limit_k_max 16
_diffrn_reflns_limit_k_min -16
_diffrn_reflns_limit_l_max 19
_diffrn_reflns_limit_l_min -19
_diffrn_reflns_number 22984
_diffrn_reflns_theta_full 28.30
_diffrn_reflns_theta_max 28.30
_diffrn_reflns_theta_min 1.39
_diffrn_standards_number 0
_exptl_absorpt_coefficient_mu 0.779
_exptl_absorpt_correction_T_max 0.800
_exptl_absorpt_correction_T_min 0.746
_exptl_absorpt_correction_type multi-scan
_exptl_absorpt_process_details SADABS
_exptl_crystal_colour yellow
_exptl_crystal_density_diffrn 1.460
_exptl_crystal_density_method 'not measured'
_exptl_crystal_description block
_exptl_crystal_F_000 1140
_exptl_crystal_size_max 0.40
_exptl_crystal_size_mid 0.40
_exptl_crystal_size_min 0.30
_refine_diff_density_max 2.022
_refine_diff_density_min -0.851
_refine_diff_density_rms 0.093
_refine_ls_abs_structure_details 'Flack H D (1983), Acta Cryst. A39, 876-881'
_refine_ls_abs_structure_Flack -0.014(17)
_refine_ls_extinction_method none
_refine_ls_goodness_of_fit_ref 1.077
_refine_ls_hydrogen_treatment constr
_refine_ls_matrix_type full
_refine_ls_number_parameters 604
_refine_ls_number_reflns 11617
_refine_ls_number_restraints 1
_refine_ls_restrained_S_all 1.077
_refine_ls_R_factor_all 0.0375
_refine_ls_R_factor_gt 0.0349
_refine_ls_shift/su_max 0.002
_refine_ls_shift/su_mean 0.000
_refine_ls_structure_factor_coef Fsqd
_refine_ls_weighting_details 'calc w=1/[\s^2^(Fo^2^)+(0.0563P)^2^+2.1701P] where P=(Fo^2^+2Fc^2^)/3'
_refine_ls_weighting_scheme calc
_refine_ls_wR_factor_gt 0.0950
_refine_ls_wR_factor_ref 0.0982
_reflns_number_gt 11117
_reflns_number_total 11617
_reflns_threshold_expression I>2\s(I)
_cod_data_source_file om800118t-file002.cif
_cod_data_source_block sd231
_cod_original_sg_symbol_H-M 'P 21'
_cod_database_code 4071338

loop_
_symmetry_equiv_pos_as_xyz
'x, y, z'
'-x, y+1/2, -z'

loop_
_atom_site_label
_atom_site_type_symbol
_atom_site_fract_x
_atom_site_fract_y
_atom_site_fract_z
_atom_site_U_iso_or_equiv
_atom_site_adp_type
_atom_site_occupancy
_atom_site_symmetry_multiplicity
_atom_site_calc_flag
_atom_site_refinement_flags
Pd Pd 0.774544(14) 0.702649(16) 0.741852(12) 0.01805(6) Uani 1 1 d .
Cl1 Cl 0.65995(7) 0.84422(7) 0.71624(7) 0.0335(2) Uani 1 1 d .
Cl2 Cl 0.89824(8) 0.83173(6) 0.76289(7) 0.0316(2) Uani 1 1 d .
Cl3 Cl 0.75370(12) 0.78464(17) 0.45794(13) 0.0923(6) Uani 1 1 d .
Cl4 Cl 0.92108(11) 0.92328(13) 0.52348(9) 0.0656(3) Uani 1 1 d .
Cl5 Cl 0.65091(16) 1.01125(14) 1.02380(13) 0.0902(5) Uani 1 1 d .
Cl6 Cl 0.77909(9) 0.82464(10) 1.06831(10) 0.0569(3) Uani 1 1 d .
P1 P 0.64983(6) 0.58567(6) 0.73948(5) 0.01823(15) Uani 1 1 d .
P2 P 0.88923(7) 0.57338(6) 0.76131(6) 0.01780(16) Uani 1 1 d .
C1 C 0.6691(2) 0.4556(2) 0.79869(19) 0.0187(5) Uani 1 1 d .
C2 C 0.7318(2) 0.3792(2) 0.7863(2) 0.0187(5) Uani 1 1 d .
C3 C 0.7906(2) 0.3765(2) 0.71649(19) 0.0179(5) Uani 1 1 d .
C4 C 0.8573(2) 0.4470(2) 0.70142(18) 0.0174(5) Uani 1 1 d .
C5 C 0.7323(2) 0.2782(2) 0.8471(2) 0.0231(6) Uani 1 1 d .
H5A H 0.7810 0.2230 0.8381 0.028 Uiso 1 1 calc R
C6 C 0.7496(2) 0.3187(3) 0.9453(2) 0.0235(6) Uani 1 1 d .
C7 C 0.8205(3) 0.2823(3) 1.0196(2) 0.0343(8) Uani 1 1 d .
H7A H 0.8638 0.2258 1.0124 0.041 Uiso 1 1 calc R
C8 C 0.8265(3) 0.3306(4) 1.1045(3) 0.0461(11) Uani 1 1 d .
H8A H 0.8749 0.3074 1.1557 0.055 Uiso 1 1 calc R
C9 C 0.7628(3) 0.4123(4) 1.1155(2) 0.0427(10) Uani 1 1 d .
H9A H 0.7684 0.4446 1.1739 0.051 Uiso 1 1 calc R
C10 C 0.6904(3) 0.4475(3) 1.0417(2) 0.0354(8) Uani 1 1 d .
H10A H 0.6468 0.5034 1.0492 0.042 Uiso 1 1 calc R
C11 C 0.6839(2) 0.3986(3) 0.9572(2) 0.0239(6) Uani 1 1 d .
C12 C 0.6086(2) 0.4220(3) 0.8691(2) 0.0221(6) Uani 1 1 d .
H12A H 0.5602 0.4780 0.8773 0.027 Uiso 1 1 calc R
C13 C 0.5615(2) 0.3155(3) 0.8358(2) 0.0252(6) Uani 1 1 d .
C14 C 0.4621(3) 0.2922(4) 0.8177(2) 0.0380(9) Uani 1 1 d .
H14A H 0.4161 0.3457 0.8246 0.046 Uiso 1 1 calc R
C15 C 0.4318(3) 0.1878(4) 0.7892(2) 0.0487(12) Uani 1 1 d .
H15A H 0.3642 0.1711 0.7763 0.058 Uiso 1 1 calc R
C16 C 0.4964(4) 0.1097(4) 0.7793(3) 0.0464(11) Uani 1 1 d .
H16A H 0.4739 0.0392 0.7613 0.056 Uiso 1 1 calc R
C17 C 0.5972(3) 0.1332(3) 0.7959(3) 0.0370(9) Uani 1 1 d .
H17A H 0.6429 0.0795 0.7883 0.044 Uiso 1 1 calc R
C18 C 0.6276(3) 0.2362(3) 0.8234(2) 0.0251(6) Uani 1 1 d .
C19 C 0.7535(2) 0.3226(3) 0.5558(2) 0.0235(6) Uani 1 1 d .
C20 C 0.6717(3) 0.3032(3) 0.4877(2) 0.0332(7) Uani 1 1 d .
H20A H 0.6240 0.2529 0.4971 0.040 Uiso 1 1 calc R
C21 C 0.6597(3) 0.3580(4) 0.4049(3) 0.0403(9) Uani 1 1 d .
H21A H 0.6030 0.3457 0.3581 0.048 Uiso 1 1 calc R
C22 C 0.7290(3) 0.4298(4) 0.3901(2) 0.0402(9) Uani 1 1 d .
H22A H 0.7198 0.4674 0.3336 0.048 Uiso 1 1 calc R
C23 C 0.8123(3) 0.4470(3) 0.4578(2) 0.0297(7) Uani 1 1 d .
H23A H 0.8612 0.4947 0.4469 0.036 Uiso 1 1 calc R
C24 C 0.8244(2) 0.3952(3) 0.5409(2) 0.0242(6) Uani 1 1 d .
C25 C 0.9071(2) 0.4110(2) 0.6243(2) 0.0207(6) Uani 1 1 d .
H25A H 0.9574 0.4632 0.6133 0.025 Uiso 1 1 calc R
C26 C 0.9491(2) 0.3002(3) 0.6533(2) 0.0242(6) Uani 1 1 d .
C27 C 1.0468(3) 0.2699(3) 0.6676(2) 0.0311(7) Uani 1 1 d .
H27A H 1.0952 0.3203 0.6602 0.037 Uiso 1 1 calc R
C28 C 1.0719(3) 0.1639(4) 0.6932(3) 0.0392(9) Uani 1 1 d .
H28A H 1.1379 0.1417 0.7015 0.047 Uiso 1 1 calc R
C29 C 1.0032(3) 0.0911(3) 0.7064(3) 0.0390(9) Uani 1 1 d .
H29A H 1.0222 0.0195 0.7245 0.047 Uiso 1 1 calc R
C30 C 0.9050(3) 0.1217(3) 0.6934(2) 0.0328(8) Uani 1 1 d .
H30A H 0.8572 0.0714 0.7025 0.039 Uiso 1 1 calc R
C31 C 0.8788(2) 0.2263(2) 0.6671(2) 0.0242(6) Uani 1 1 d .
C32 C 0.7778(2) 0.2769(2) 0.6524(2) 0.0215(6) Uani 1 1 d .
H32A H 0.7272 0.2255 0.6642 0.026 Uiso 1 1 calc R
C33 C 0.9288(2) 0.5426(2) 0.88187(19) 0.0194(5) Uani 1 1 d .
C34 C 0.9739(2) 0.4455(3) 0.9128(2) 0.0274(6) Uani 1 1 d .
H34A H 0.9781 0.3896 0.8706 0.033 Uiso 1 1 calc R
C35 C 1.0127(3) 0.4309(3) 1.0056(3) 0.0312(7) Uani 1 1 d .
H35A H 1.0435 0.3647 1.0267 0.037 Uiso 1 1 calc R
C36 C 1.0070(3) 0.5119(3) 1.0674(2) 0.0322(7) Uani 1 1 d .
H36A H 1.0348 0.5016 1.1307 0.039 Uiso 1 1 calc R
C37 C 0.9608(3) 0.6083(3) 1.0375(2) 0.0321(7) Uani 1 1 d .
H37A H 0.9559 0.6633 1.0803 0.038 Uiso 1 1 calc R
C38 C 0.9218(2) 0.6239(3) 0.9445(2) 0.0252(6) Uani 1 1 d .
H38A H 0.8905 0.6898 0.9236 0.030 Uiso 1 1 calc R
C39 C 0.9993(2) 0.6093(3) 0.7228(2) 0.0259(6) Uani 1 1 d .
C40 C 1.0900(3) 0.5698(4) 0.7678(3) 0.0395(9) Uani 1 1 d .
H40A H 1.0961 0.5303 0.8231 0.047 Uiso 1 1 calc R
C41 C 1.1724(3) 0.5881(5) 0.7318(3) 0.0573(13) Uani 1 1 d .
H41A H 1.2344 0.5617 0.7628 0.069 Uiso 1 1 calc R
C42 C 1.1628(4) 0.6453(5) 0.6500(4) 0.0638(14) Uani 1 1 d .
H42A H 1.2184 0.6579 0.6252 0.077 Uiso 1 1 calc R
C43 C 1.0741(3) 0.6832(4) 0.6057(3) 0.0501(11) Uani 1 1 d .
H43A H 1.0685 0.7220 0.5501 0.060 Uiso 1 1 calc R
C44 C 0.9904(3) 0.6659(3) 0.6406(3) 0.0361(8) Uani 1 1 d .
H44A H 0.9287 0.6923 0.6087 0.043 Uiso 1 1 calc R
C45 C 0.5800(2) 0.5561(3) 0.6252(2) 0.0216(6) Uani 1 1 d .
C46 C 0.5856(3) 0.6292(3) 0.5551(2) 0.0298(7) Uani 1 1 d .
H46A H 0.6268 0.6904 0.5677 0.036 Uiso 1 1 calc R
C47 C 0.5300(3) 0.6114(3) 0.4669(2) 0.0362(8) Uani 1 1 d .
H47A H 0.5338 0.6605 0.4191 0.043 Uiso 1 1 calc R
C48 C 0.4697(3) 0.5226(3) 0.4487(2) 0.0349(8) Uani 1 1 d .
H48A H 0.4315 0.5112 0.3887 0.042 Uiso 1 1 calc R
C49 C 0.4647(3) 0.4499(3) 0.5182(3) 0.0370(8) Uani 1 1 d .
H49A H 0.4233 0.3887 0.5056 0.044 Uiso 1 1 calc R
C50 C 0.5203(3) 0.4667(3) 0.6062(2) 0.0307(7) Uani 1 1 d .
H50A H 0.5173 0.4166 0.6534 0.037 Uiso 1 1 calc R
C51 C 0.5677(2) 0.6487(3) 0.8016(2) 0.0233(6) Uani 1 1 d .
C52 C 0.6073(3) 0.6770(3) 0.8929(2) 0.0314(8) Uani 1 1 d .
H52A H 0.6751 0.6688 0.9179 0.038 Uiso 1 1 calc R
C53 C 0.5464(3) 0.7173(3) 0.9467(2) 0.0365(8) Uani 1 1 d .
H53A H 0.5722 0.7332 1.0094 0.044 Uiso 1 1 calc R
C54 C 0.4491(3) 0.7341(3) 0.9094(3) 0.0444(10) Uani 1 1 d .
H54A H 0.4081 0.7625 0.9461 0.053 Uiso 1 1 calc R
C55 C 0.4108(3) 0.7096(4) 0.8184(3) 0.0424(8) Uani 1 1 d .
H55A H 0.3437 0.7225 0.7927 0.051 Uiso 1 1 calc R
C56 C 0.4699(3) 0.6660(3) 0.7640(2) 0.0308(7) Uani 1 1 d .
H56A H 0.4432 0.6484 0.7018 0.037 Uiso 1 1 calc R
C57 C 0.7970(3) 0.9009(5) 0.5220(3) 0.0550(12) Uani 1 1 d .
H57A H 0.7583 0.9641 0.4949 0.066 Uiso 1 1 calc R
H57B H 0.7887 0.8922 0.5856 0.066 Uiso 1 1 calc R
C58 C 0.7303(4) 0.9207(4) 0.9835(3) 0.0554(11) Uani 1 1 d .
H58A H 0.6939 0.8834 0.9280 0.066 Uiso 1 1 calc R
H58B H 0.7841 0.9617 0.9668 0.066 Uiso 1 1 calc R

loop_
_atom_site_aniso_label
_atom_site_aniso_U_11
_atom_site_aniso_U_22
_atom_site_aniso_U_33
_atom_site_aniso_U_23
_atom_site_aniso_U_13
_atom_site_aniso_U_12
Pd 0.02553(10) 0.01226(9) 0.01447(9) 0.00029(9) 0.00044(7) -0.00027(9)
Cl1 0.0426(5) 0.0206(4) 0.0367(5) 0.0043(3) 0.0074(4) 0.0115(4)
Cl2 0.0394(5) 0.0193(4) 0.0321(5) -0.0016(3) -0.0003(4) -0.0110(3)
Cl3 0.0687(9) 0.1143(14) 0.1112(13) -0.0581(11) 0.0572(9) -0.0392(9)
Cl4 0.0770(8) 0.0709(8) 0.0556(7) -0.0077(6) 0.0289(6) -0.0134(7)
Cl5 0.1275(15) 0.0684(10) 0.0791(11) 0.0146(8) 0.0327(10) 0.0369(10)
Cl6 0.0474(6) 0.0511(7) 0.0693(8) 0.0087(5) 0.0067(5) -0.0006(5)
P1 0.0226(4) 0.0177(4) 0.0144(3) -0.0002(3) 0.0041(3) 0.0014(3)
P2 0.0231(4) 0.0149(4) 0.0151(3) 0.0007(3) 0.0036(3) -0.0030(3)
C1 0.0256(13) 0.0190(13) 0.0127(12) 0.0008(10) 0.0069(10) -0.0005(11)
C2 0.0248(14) 0.0155(13) 0.0166(12) 0.0009(10) 0.0066(11) -0.0034(11)
C3 0.0241(13) 0.0164(13) 0.0141(12) -0.0006(10) 0.0066(11) 0.0010(10)
C4 0.0256(13) 0.0137(12) 0.0147(12) -0.0009(9) 0.0080(11) 0.0011(11)
C5 0.0314(15) 0.0162(13) 0.0241(15) 0.0054(11) 0.0113(12) -0.0014(12)
C6 0.0286(15) 0.0248(15) 0.0178(13) 0.0046(11) 0.0069(11) -0.0073(12)
C7 0.0323(17) 0.040(2) 0.0318(18) 0.0124(15) 0.0089(14) -0.0048(15)
C8 0.043(2) 0.069(3) 0.0225(17) 0.0125(17) -0.0023(15) -0.020(2)
C9 0.055(2) 0.057(3) 0.0163(15) -0.0045(15) 0.0084(15) -0.025(2)
C10 0.048(2) 0.0334(18) 0.0278(17) -0.0056(14) 0.0146(15) -0.0122(16)
C11 0.0313(15) 0.0244(15) 0.0184(13) 0.0018(11) 0.0109(12) -0.0078(12)
C12 0.0258(14) 0.0245(15) 0.0192(13) 0.0013(11) 0.0116(12) -0.0001(12)
C13 0.0287(15) 0.0322(16) 0.0161(13) 0.0026(12) 0.0078(12) -0.0072(13)
C14 0.0329(18) 0.058(3) 0.0250(17) 0.0044(16) 0.0102(14) -0.0130(17)
C15 0.049(2) 0.069(3) 0.0281(16) -0.006(2) 0.0081(15) -0.036(3)
C16 0.065(3) 0.046(2) 0.0295(19) -0.0076(16) 0.0127(19) -0.033(2)
C17 0.061(2) 0.0247(17) 0.0291(17) -0.0028(14) 0.0175(17) -0.0157(17)
C18 0.0354(17) 0.0232(15) 0.0183(13) 0.0013(11) 0.0095(13) -0.0086(12)
C19 0.0304(15) 0.0225(14) 0.0196(13) -0.0047(11) 0.0100(12) 0.0000(12)
C20 0.0347(17) 0.0335(18) 0.0312(17) -0.0114(14) 0.0068(14) -0.0005(15)
C21 0.042(2) 0.050(2) 0.0241(17) -0.0130(16) -0.0026(15) 0.0070(18)
C22 0.056(2) 0.048(2) 0.0164(14) 0.0015(14) 0.0085(15) 0.0137(19)
C23 0.0385(17) 0.0393(18) 0.0148(13) 0.0026(13) 0.0130(13) 0.0097(15)
C24 0.0316(16) 0.0244(15) 0.0195(14) -0.0007(11) 0.0122(12) 0.0042(12)
C25 0.0263(14) 0.0206(14) 0.0183(13) -0.0004(10) 0.0116(11) -0.0012(11)
C26 0.0301(15) 0.0265(16) 0.0184(13) -0.0019(11) 0.0104(12) 0.0023(13)
C27 0.0345(18) 0.0324(18) 0.0288(17) 0.0004(14) 0.0124(15) 0.0041(15)
C28 0.039(2) 0.042(2) 0.038(2) -0.0033(16) 0.0115(16) 0.0168(17)
C29 0.052(2) 0.0282(17) 0.0389(19) 0.0021(15) 0.0152(18) 0.0139(17)
C30 0.048(2) 0.0224(16) 0.0314(17) -0.0004(13) 0.0171(16) 0.0061(15)
C31 0.0339(15) 0.0199(16) 0.0217(13) -0.0043(10) 0.0120(12) 0.0018(11)
C32 0.0274(14) 0.0171(13) 0.0222(14) -0.0037(11) 0.0104(12) -0.0034(11)
C33 0.0228(13) 0.0187(13) 0.0162(12) 0.0032(10) 0.0032(10) -0.0014(11)
C34 0.0319(16) 0.0232(15) 0.0262(15) 0.0004(12) 0.0048(13) 0.0046(13)
C35 0.0352(19) 0.0244(19) 0.0328(17) 0.0076(15) 0.0048(15) 0.0090(14)
C36 0.0413(19) 0.0330(18) 0.0196(15) 0.0067(13) 0.0008(14) 0.0012(15)
C37 0.048(2) 0.0251(17) 0.0206(15) -0.0025(12) 0.0020(14) 0.0035(14)
C38 0.0351(16) 0.0188(13) 0.0198(14) 0.0017(11) 0.0023(12) 0.0021(12)
C39 0.0303(16) 0.0231(16) 0.0252(15) -0.0011(12) 0.0078(13) -0.0090(12)
C40 0.0266(17) 0.055(2) 0.0359(19) 0.0025(17) 0.0037(15) -0.0085(16)
C41 0.0293(19) 0.086(4) 0.057(3) 0.008(3) 0.0113(19) -0.011(2)
C42 0.045(2) 0.083(4) 0.071(3) 0.008(3) 0.031(2) -0.026(3)
C43 0.064(3) 0.047(3) 0.046(2) 0.0080(18) 0.028(2) -0.019(2)
C44 0.046(2) 0.0290(16) 0.0362(19) 0.0073(14) 0.0149(16) -0.0066(15)
C45 0.0243(14) 0.0229(13) 0.0183(13) -0.0022(11) 0.0063(11) 0.0034(12)
C46 0.0402(18) 0.0286(16) 0.0174(14) -0.0012(12) -0.0005(13) -0.0065(14)
C47 0.051(2) 0.036(2) 0.0179(15) 0.0016(13) -0.0001(15) -0.0034(16)
C48 0.0394(19) 0.039(2) 0.0210(15) -0.0082(13) -0.0039(14) 0.0022(16)
C49 0.0360(18) 0.037(2) 0.0347(19) -0.0100(16) 0.0006(15) -0.0123(16)
C50 0.0343(17) 0.0307(17) 0.0253(16) -0.0023(13) 0.0028(13) -0.0074(14)
C51 0.0285(15) 0.0234(15) 0.0196(13) -0.0016(11) 0.0085(11) 0.0041(12)
C52 0.0375(17) 0.032(2) 0.0254(15) -0.0064(12) 0.0088(13) 0.0047(13)
C53 0.0496(19) 0.035(2) 0.0277(15) -0.0103(15) 0.0141(14) 0.0012(16)
C54 0.051(2) 0.044(2) 0.048(2) -0.0110(17) 0.0295(19) 0.0072(17)
C55 0.0341(16) 0.050(2) 0.0446(19) -0.004(2) 0.0116(14) 0.015(2)
C56 0.0317(16) 0.0320(16) 0.0293(16) -0.0025(12) 0.0078(13) 0.0065(13)
C57 0.048(2) 0.073(3) 0.048(3) -0.012(2) 0.020(2) -0.003(2)
C58 0.064(3) 0.052(3) 0.050(3) 0.004(2) 0.013(2) -0.004(2)

loop_
_atom_type_symbol
_atom_type_description
_atom_type_scat_dispersion_real
_atom_type_scat_dispersion_imag
_atom_type_scat_source
C C 0.0033 0.0016 'International Tables Vol C Tables 4.2.6.8 and 6.1.1.4'
H H 0.0000 0.0000 'International Tables Vol C Tables 4.2.6.8 and 6.1.1.4'
P P 0.1023 0.0942 'International Tables Vol C Tables 4.2.6.8 and 6.1.1.4'
Pd Pd -0.9988 1.0072 'International Tables Vol C Tables 4.2.6.8 and 6.1.1.4'
Cl Cl 0.1484 0.1585 'International Tables Vol C Tables 4.2.6.8 and 6.1.1.4'

loop_
_geom_angle_atom_site_label_1
_geom_angle_atom_site_label_2
_geom_angle_atom_site_label_3
_geom_angle
Cl1 Pd Cl2 88.38(4)
Cl1 Pd P1 88.68(3)
Cl1 Pd P2 176.50(4)
Cl2 Pd P1 172.18(3)
Cl2 Pd P2 88.93(3)
P1 Pd P2 94.27(3)
Pd P1 C1 121.69(10)
Pd P1 C45 113.49(11)
Pd P1 C51 107.07(11)
C1 P1 C45 105.62(14)
C1 P1 C51 100.06(14)
C45 P1 C51 107.39(14)
Pd P2 C4 117.53(10)
Pd P2 C33 109.43(10)
Pd P2 C39 114.80(11)
C4 P2 C33 107.36(13)
C4 P2 C39 100.91(14)
C33 P2 C39 105.87(15)
P1 C1 C2 126.1(2)
P1 C1 C12 121.4(2)
C2 C1 C12 112.5(3)
C1 C2 C3 127.5(3)
C1 C2 C5 114.2(3)
C3 C2 C5 118.0(2)
C2 C3 C4 129.1(3)
C2 C3 C32 116.9(2)
C4 C3 C32 114.0(2)
P2 C4 C3 126.0(2)
P2 C4 C25 121.1(2)
C3 C4 C25 112.8(2)
C2 C5 H5A 112.9
C2 C5 C6 106.2(2)
C2 C5 C18 105.3(2)
H5A C5 C6 112.9
H5A C5 C18 112.9
C6 C5 C18 106.1(2)
C5 C6 C7 126.7(3)
C5 C6 C11 113.0(3)
C7 C6 C11 120.4(3)
C6 C7 H7A 120.8
C6 C7 C8 118.5(4)
H7A C7 C8 120.8
C7 C8 H8A 119.5
C7 C8 C9 121.0(4)
H8A C8 C9 119.5
C8 C9 H9A 119.6
C8 C9 C10 120.8(3)
H9A C9 C10 119.6
C9 C10 H10A 120.9
C9 C10 C11 118.2(4)
H10A C10 C11 120.9
C6 C11 C10 121.1(3)
C6 C11 C12 112.2(3)
C10 C11 C12 126.7(3)
C1 C12 C11 105.0(2)
C1 C12 H12A 112.8
C1 C12 C13 106.1(2)
C11 C12 H12A 112.8
C11 C12 C13 106.7(3)
H12A C12 C13 112.8
C12 C13 C14 126.4(3)
C12 C13 C18 113.9(3)
C14 C13 C18 119.8(3)
C13 C14 H14A 120.8
C13 C14 C15 118.4(4)
H14A C14 C15 120.8
C14 C15 H15A 119.1
C14 C15 C16 121.8(4)
H15A C15 C16 119.1
C15 C16 H16A 119.9
C15 C16 C17 120.2(4)
H16A C16 C17 119.9
C16 C17 H17A 120.8
C16 C17 C18 118.4(4)
H17A C17 C18 120.8
C5 C18 C13 111.4(3)
C5 C18 C17 127.2(3)
C13 C18 C17 121.4(3)
C20 C19 C24 120.1(3)
C20 C19 C32 127.7(3)
C24 C19 C32 112.1(3)
C19 C20 H20A 120.4
C19 C20 C21 119.3(4)
H20A C20 C21 120.4
C20 C21 H21A 119.6
C20 C21 C22 120.8(4)
H21A C21 C22 119.6
C21 C22 H22A 120.1
C21 C22 C23 119.7(3)
H22A C22 C23 120.1
C22 C23 H23A 119.9
C22 C23 C24 120.3(4)
H23A C23 C24 119.9
C19 C24 C23 119.8(3)
C19 C24 C25 113.2(3)
C23 C24 C25 126.9(3)
C4 C25 C24 105.1(2)
C4 C25 H25A 112.9
C4 C25 C26 105.1(2)
C24 C25 H25A 112.9
C24 C25 C26 107.2(3)
H25A C25 C26 112.9
C25 C26 C27 126.5(3)
C25 C26 C31 113.2(3)
C27 C26 C31 120.4(3)
C26 C27 H27A 120.7
C26 C27 C28 118.5(4)
H27A C27 C28 120.7
C27 C28 H28A 119.3
C27 C28 C29 121.3(4)
H28A C28 C29 119.3
C28 C29 H29A 119.8
C28 C29 C30 120.3(4)
H29A C29 C30 119.8
C29 C30 H30A 120.5
C29 C30 C31 119.0(4)
H30A C30 C31 120.5
C26 C31 C30 120.4(3)
C26 C31 C32 112.1(3)
C30 C31 C32 127.5(3)
C3 C32 C19 105.1(2)
C3 C32 C31 105.3(2)
C3 C32 H32A 112.9
C19 C32 C31 107.2(2)
C19 C32 H32A 112.9
C31 C32 H32A 112.9
P2 C33 C34 122.1(2)
P2 C33 C38 117.8(2)
C34 C33 C38 119.8(3)
C33 C34 H34A 120.2
C33 C34 C35 119.7(3)
H34A C34 C35 120.2
C34 C35 H35A 119.7
C34 C35 C36 120.5(3)
H35A C35 C36 119.7
C35 C36 H36A 119.8
C35 C36 C37 120.3(3)
H36A C36 C37 119.8
C36 C37 H37A 120.2
C36 C37 C38 119.6(3)
H37A C37 C38 120.2
C33 C38 C37 120.1(3)
C33 C38 H38A 120.0
C37 C38 H38A 120.0
P2 C39 C40 120.8(3)
P2 C39 C44 119.0(3)
C40 C39 C44 119.7(3)
C39 C40 H40A 119.9
C39 C40 C41 120.2(4)
H40A C40 C41 119.9
C40 C41 H41A 120.2
C40 C41 C42 119.5(4)
H41A C41 C42 120.2
C41 C42 H42A 119.9
C41 C42 C43 120.2(4)
H42A C42 C43 119.9
C42 C43 H43A 119.4
C42 C43 C44 121.2(4)
H43A C43 C44 119.4
C39 C44 C43 119.0(4)
C39 C44 H44A 120.5
C43 C44 H44A 120.5
P1 C45 C46 117.9(2)
P1 C45 C50 122.3(2)
C46 C45 C50 119.9(3)
C45 C46 H46A 120.2
C45 C46 C47 119.6(3)
H46A C46 C47 120.2
C46 C47 H47A 119.9
C46 C47 C48 120.2(3)
H47A C47 C48 119.9
C47 C48 H48A 119.9
C47 C48 C49 120.1(3)
H48A C48 C49 119.9
C48 C49 H49A 120.0
C48 C49 C50 120.0(3)
H49A C49 C50 120.0
C45 C50 C49 120.2(3)
C45 C50 H50A 119.9
C49 C50 H50A 119.9
P1 C51 C52 116.6(2)
P1 C51 C56 123.2(2)
C52 C51 C56 120.2(3)
C51 C52 H52A 120.3
C51 C52 C53 119.5(3)
H52A C52 C53 120.3
C52 C53 H53A 119.8
C52 C53 C54 120.3(3)
H53A C53 C54 119.8
C53 C54 H54A 119.9
C53 C54 C55 120.1(3)
H54A C54 C55 119.9
C54 C55 H55A 119.7
C54 C55 C56 120.5(3)
H55A C55 C56 119.7
C51 C56 C55 119.3(3)
C51 C56 H56A 120.3
C55 C56 H56A 120.3
Cl3 C57 Cl4 110.9(3)
Cl3 C57 H57A 109.5
Cl3 C57 H57B 109.5
Cl4 C57 H57A 109.5
Cl4 C57 H57B 109.5
H57A C57 H57B 108.1
Cl5 C58 Cl6 110.8(3)
Cl5 C58 H58A 109.5
Cl5 C58 H58B 109.5
Cl6 C58 H58A 109.5
Cl6 C58 H58B 109.5
H58A C58 H58B 108.1

loop_
_geom_bond_atom_site_label_1
_geom_bond_atom_site_label_2
_geom_bond_distance
Pd Cl1 2.3587(9)
Pd Cl2 2.3355(9)
Pd P1 2.2723(9)
Pd P2 2.2489(9)
Cl3 C57 1.766(5)
Cl4 C57 1.763(5)
Cl5 C58 1.783(6)
Cl6 C58 1.766(5)
P1 C1 1.835(3)
P1 C45 1.811(3)
P1 C51 1.816(3)
P2 C4 1.814(3)
P2 C33 1.808(3)
P2 C39 1.823(3)
C1 C2 1.336(4)
C1 C12 1.552(4)
C2 C3 1.471(4)
C2 C5 1.549(4)
C3 C4 1.339(4)
C3 C32 1.552(4)
C4 C25 1.545(4)
C5 H5A 1.000
C5 C6 1.522(4)
C5 C18 1.527(5)
C6 C7 1.394(5)
C6 C11 1.395(5)
C7 H7A 0.950
C7 C8 1.392(6)
C8 H8A 0.950
C8 C9 1.388(7)
C9 H9A 0.950
C9 C10 1.395(6)
C10 H10A 0.950
C10 C11 1.389(5)
C11 C12 1.525(4)
C12 H12A 1.000
C12 C13 1.513(5)
C13 C14 1.394(5)
C13 C18 1.396(5)
C14 H14A 0.950
C14 C15 1.402(7)
C15 H15A 0.950
C15 C16 1.360(7)
C16 H16A 0.950
C16 C17 1.414(6)
C17 H17A 0.950
C17 C18 1.382(5)
C19 C20 1.380(5)
C19 C24 1.399(5)
C19 C32 1.520(4)
C20 H20A 0.950
C20 C21 1.392(6)
C21 H21A 0.950
C21 C22 1.375(6)
C22 H22A 0.950
C22 C23 1.386(5)
C23 H23A 0.950
C23 C24 1.377(4)
C24 C25 1.519(4)
C25 H25A 1.000
C25 C26 1.523(4)
C26 C27 1.394(5)
C26 C31 1.398(5)
C27 H27A 0.950
C27 C28 1.394(6)
C28 H28A 0.950
C28 C29 1.369(6)
C29 H29A 0.950
C29 C30 1.405(6)
C30 H30A 0.950
C30 C31 1.383(5)
C31 C32 1.524(4)
C32 H32A 1.000
C33 C34 1.394(4)
C33 C38 1.396(4)
C34 H34A 0.950
C34 C35 1.387(5)
C35 H35A 0.950
C35 C36 1.383(5)
C36 H36A 0.950
C36 C37 1.388(5)
C37 H37A 0.950
C37 C38 1.393(4)
C38 H38A 0.950
C39 C40 1.394(5)
C39 C44 1.400(5)
C40 H40A 0.950
C40 C41 1.402(6)
C41 H41A 0.950
C41 C42 1.397(7)
C42 H42A 0.950
C42 C43 1.361(7)
C43 H43A 0.950
C43 C44 1.407(5)
C44 H44A 0.950
C45 C46 1.403(4)
C45 C50 1.384(5)
C46 H46A 0.950
C46 C47 1.396(4)
C47 H47A 0.950
C47 C48 1.382(6)
C48 H48A 0.950
C48 C49 1.393(6)
C49 H49A 0.950
C49 C50 1.390(5)
C50 H50A 0.950
C51 C52 1.401(4)
C51 C56 1.382(5)
C52 H52A 0.950
C52 C53 1.393(5)
C53 H53A 0.950
C53 C54 1.374(6)
C54 H54A 0.950
C54 C55 1.384(6)
C55 H55A 0.950
C55 C56 1.396(5)
C56 H56A 0.950
C57 H57A 0.990
C57 H57B 0.990
C58 H58A 0.990
C58 H58B 0.990

loop_
_geom_torsion_atom_site_label_1
_geom_torsion_atom_site_label_2
_geom_torsion_atom_site_label_3
_geom_torsion_atom_site_label_4
_geom_torsion
Cl1 Pd P1 C1 -154.81(11)
Cl1 Pd P1 C45 77.35(11)
Cl1 Pd P1 C51 -40.96(11)
P2 Pd P1 C1 27.08(11)
P2 Pd P1 C45 -100.76(11)
P2 Pd P1 C51 140.93(11)
Cl2 Pd P2 C4 -149.56(11)
Cl2 Pd P2 C33 87.71(11)
Cl2 Pd P2 C39 -31.14(12)
P1 Pd P2 C4 37.59(11)
P1 Pd P2 C33 -85.14(10)
P1 Pd P2 C39 156.01(12)
Pd P1 C1 C2 -55.9(3)
Pd P1 C1 C12 125.9(2)
C45 P1 C1 C2 75.3(3)
C45 P1 C1 C12 -102.9(2)
C51 P1 C1 C2 -173.3(3)
C51 P1 C1 C12 8.5(3)
P1 C1 C2 C3 -7.4(5)
P1 C1 C2 C5 179.5(2)
C12 C1 C2 C3 170.9(3)
C12 C1 C2 C5 -2.2(4)
C1 C2 C3 C4 59.2(5)
C1 C2 C3 C32 -123.2(3)
C5 C2 C3 C4 -128.0(3)
C5 C2 C3 C32 49.7(4)
C2 C3 C4 P2 -3.8(5)
C2 C3 C4 C25 176.7(3)
C32 C3 C4 P2 178.5(2)
C32 C3 C4 C25 -1.0(4)
Pd P2 C4 C3 -66.0(3)
Pd P2 C4 C25 113.5(2)
C33 P2 C4 C3 57.8(3)
C33 P2 C4 C25 -122.7(2)
C39 P2 C4 C3 168.4(3)
C39 P2 C4 C25 -12.1(3)
C1 C2 C5 C6 -54.1(3)
C1 C2 C5 C18 58.1(3)
C3 C2 C5 C6 132.1(3)
C3 C2 C5 C18 -115.7(3)
C2 C5 C6 C7 -127.9(3)
C2 C5 C6 C11 53.5(3)
C18 C5 C6 C7 120.4(3)
C18 C5 C6 C11 -58.1(3)
C5 C6 C7 C8 178.9(3)
C11 C6 C7 C8 -2.7(5)
C6 C7 C8 C9 0.8(6)
C7 C8 C9 C10 0.5(6)
C8 C9 C10 C11 0.1(6)
C9 C10 C11 C6 -2.0(5)
C9 C10 C11 C12 177.8(3)
C5 C6 C11 C10 -178.0(3)
C5 C6 C11 C12 2.2(4)
C7 C6 C11 C10 3.3(5)
C7 C6 C11 C12 -176.5(3)
C6 C11 C12 C1 -58.1(3)
C6 C11 C12 C13 54.3(3)
C10 C11 C12 C1 122.1(3)
C10 C11 C12 C13 -125.5(3)
P1 C1 C12 C11 -123.2(2)
P1 C1 C12 C13 124.1(2)
C2 C1 C12 C11 58.4(3)
C2 C1 C12 C13 -54.3(3)
C1 C12 C13 C14 -124.4(3)
C1 C12 C13 C18 55.7(3)
C11 C12 C13 C14 124.0(3)
C11 C12 C13 C18 -55.9(3)
C12 C13 C14 C15 -178.6(3)
C18 C13 C14 C15 1.3(5)
C13 C14 C15 C16 0.4(6)
C14 C15 C16 C17 -1.5(6)
C15 C16 C17 C18 1.0(6)
C16 C17 C18 C5 178.4(3)
C16 C17 C18 C13 0.7(5)
C12 C13 C18 C5 0.0(4)
C12 C13 C18 C17 178.0(3)
C14 C13 C18 C5 -179.9(3)
C14 C13 C18 C17 -1.8(5)
C2 C5 C18 C13 -55.8(3)
C2 C5 C18 C17 126.3(3)
C6 C5 C18 C13 56.5(3)
C6 C5 C18 C17 -121.4(4)
C24 C19 C20 C21 -1.2(5)
C32 C19 C20 C21 176.1(3)
C19 C20 C21 C22 0.9(6)
C20 C21 C22 C23 0.7(6)
C21 C22 C23 C24 -2.1(5)
C22 C23 C24 C19 1.8(5)
C22 C23 C24 C25 -175.3(3)
C20 C19 C24 C23 -0.2(5)
C20 C19 C24 C25 177.3(3)
C32 C19 C24 C23 -177.9(3)
C32 C19 C24 C25 -0.4(4)
C19 C24 C25 C4 -56.2(3)
C19 C24 C25 C26 55.3(3)
C23 C24 C25 C4 121.1(3)
C23 C24 C25 C26 -127.5(3)
P2 C4 C25 C24 -122.5(2)
P2 C4 C25 C26 124.6(2)
C3 C4 C25 C24 57.0(3)
C3 C4 C25 C26 -55.9(3)
C4 C25 C26 C27 -121.3(3)
C4 C25 C26 C31 57.5(3)
C24 C25 C26 C27 127.3(3)
C24 C25 C26 C31 -53.9(3)
C25 C26 C27 C28 -179.3(3)
C31 C26 C27 C28 2.0(5)
C26 C27 C28 C29 -1.7(6)
C27 C28 C29 C30 0.7(6)
C28 C29 C30 C31 0.0(6)
C29 C30 C31 C26 0.3(5)
C29 C30 C31 C32 -177.8(3)
C25 C26 C31 C30 179.8(3)
C25 C26 C31 C32 -1.8(4)
C27 C26 C31 C30 -1.3(5)
C27 C26 C31 C32 177.1(3)
C20 C19 C32 C3 -121.6(3)
C20 C19 C32 C31 126.7(3)
C24 C19 C32 C3 55.9(3)
C24 C19 C32 C31 -55.8(3)
C26 C31 C32 C3 -54.5(3)
C26 C31 C32 C19 57.1(3)
C30 C31 C32 C3 123.8(3)
C30 C31 C32 C19 -124.6(3)
C2 C3 C32 C19 126.1(3)
C2 C3 C32 C31 -120.9(3)
C4 C3 C32 C19 -55.9(3)
C4 C3 C32 C31 57.1(3)
Pd P2 C33 C34 158.8(2)
Pd P2 C33 C38 -27.5(3)
C4 P2 C33 C34 30.2(3)
C4 P2 C33 C38 -156.1(2)
C39 P2 C33 C34 -76.9(3)
C39 P2 C33 C38 96.7(3)
P2 C33 C34 C35 172.7(3)
C38 C33 C34 C35 -0.8(5)
C33 C34 C35 C36 0.0(6)
C34 C35 C36 C37 1.1(6)
C35 C36 C37 C38 -1.2(6)
C36 C37 C38 C33 0.4(6)
P2 C33 C38 C37 -173.1(3)
C34 C33 C38 C37 0.7(5)
Pd P2 C39 C40 146.9(3)
Pd P2 C39 C44 -41.2(3)
C4 P2 C39 C40 -85.7(3)
C4 P2 C39 C44 86.2(3)
C33 P2 C39 C40 26.0(3)
C33 P2 C39 C44 -162.0(3)
P2 C39 C40 C41 172.9(4)
C44 C39 C40 C41 1.0(6)
C39 C40 C41 C42 -0.6(8)
C40 C41 C42 C43 0.1(9)
C41 C42 C43 C44 0.0(8)
P2 C39 C44 C43 -173.0(3)
C40 C39 C44 C43 -1.0(6)
C42 C43 C44 C39 0.5(7)
Pd P1 C45 C46 -20.5(3)
Pd P1 C45 C50 161.4(2)
C1 P1 C45 C46 -156.2(3)
C1 P1 C45 C50 25.7(3)
C51 P1 C45 C46 97.7(3)
C51 P1 C45 C50 -80.4(3)
P1 C45 C46 C47 -177.6(3)
C50 C45 C46 C47 0.5(5)
C45 C46 C47 C48 0.3(6)
C46 C47 C48 C49 -0.6(6)
C47 C48 C49 C50 0.2(6)
P1 C45 C50 C49 177.1(3)
C46 C45 C50 C49 -1.0(5)
C48 C49 C50 C45 0.6(6)
Pd P1 C51 C52 -58.6(3)
Pd P1 C51 C56 123.5(3)
C1 P1 C51 C52 69.2(3)
C1 P1 C51 C56 -108.8(3)
C45 P1 C51 C52 179.2(3)
C45 P1 C51 C56 1.3(3)
P1 C51 C52 C53 -174.6(3)
C56 C51 C52 C53 3.4(5)
C51 C52 C53 C54 -3.2(6)
C52 C53 C54 C55 0.9(6)
C53 C54 C55 C56 1.1(7)
P1 C51 C56 C55 176.4(3)
C52 C51 C56 C55 -1.4(6)
C54 C55 C56 C51 -0.8(7)
